data_7131373
loop_
_publ_author_name
'Rout, Smruti Rekha'
'Kenguva, Gowtham'
'Giri, Lopamudra'
'Kar, Ananya'
'Dandela, Rambabu'

_publ_section_title
;
 Binary to ternary drug-drug molecular adducts of the antihypertensive
 drug ketanserin (KTS) with advanced physicochemical properties.
;
_journal_issue 31
_journal_name_full 'Chemical communications (Cambridge, England)'
_journal_page_first 4640
_journal_page_last 4643
_journal_paper_doi 10.1039/d2cc06666a
_journal_volume 59
_journal_year 2023
_chemical_formula_moiety 'C22 H23 F N3 O3,C12 H9 N3 O,C7 H5 O3'
_chemical_formula_sum 'C41 H37 F N6 O7'
_chemical_formula_weight 744.77
_space_group_crystal_system monoclinic
_space_group_IT_number 14
_space_group_name_Hall '-P 2yn'
_space_group_name_H-M_alt 'P 1 21/n 1'
_atom_sites_solution_hydrogens mixed
_audit_creation_method SHELXL-2018/3
_audit_update_record
;
2022-12-06 deposited with the CCDC.	2023-03-06 downloaded from the CCDC.
;
_cell_angle_alpha 90
_cell_angle_beta 90.23(1)
_cell_angle_gamma 90
_cell_formula_units_Z 4
_cell_length_a 6.905(2)
_cell_length_b 12.968(5)
_cell_length_c 39.979(1)
_cell_measurement_reflns_used 5617
_cell_measurement_temperature 284(2)
_cell_measurement_theta_max 0.978
_cell_measurement_theta_min 0.974
_cell_volume 3579.9(17)
_computing_cell_refinement 'Bruker SHELXL'
_computing_data_collection 'Bruker APEX3'
_computing_data_reduction 'Bruker SAINT'
_computing_molecular_graphics 'Bruker SHELXTL'
_computing_publication_material 'Bruker SHELXTL'
_computing_structure_refinement 'SHELXL-2018/3 (Sheldrick, 2018)'
_computing_structure_solution 'SHELXT 2018/2 (Sheldrick, 2018)'
_diffrn_ambient_temperature 284(2)
_diffrn_measured_fraction_theta_full 0.997
_diffrn_measured_fraction_theta_max 0.996
_diffrn_measurement_device_type 'Bruker D8 Venture photon 100 CMOS detector'
_diffrn_measurement_method 'Omega and Phi scans'
_diffrn_radiation_type MoK\a
_diffrn_radiation_wavelength 0.71073
_diffrn_reflns_av_R_equivalents 0.0409
_diffrn_reflns_av_unetI/netI 0.0374
_diffrn_reflns_Laue_measured_fraction_full 0.997
_diffrn_reflns_Laue_measured_fraction_max 0.996
_diffrn_reflns_limit_h_max 8
_diffrn_reflns_limit_h_min -8
_diffrn_reflns_limit_k_max 16
_diffrn_reflns_limit_k_min -16
_diffrn_reflns_limit_l_max 49
_diffrn_reflns_limit_l_min -49
_diffrn_reflns_number 27670
_diffrn_reflns_point_group_measured_fraction_full 0.997
_diffrn_reflns_point_group_measured_fraction_max 0.996
_diffrn_reflns_theta_full 25.242
_diffrn_reflns_theta_max 26.386
_diffrn_reflns_theta_min 2.573
_diffrn_source microfocus
_exptl_absorpt_coefficient_mu 0.100
_exptl_absorpt_correction_T_max 0.978
_exptl_absorpt_correction_T_min 0.974
_exptl_absorpt_correction_type multi-scan
_exptl_crystal_colour colorless
_exptl_crystal_density_diffrn 1.382
_exptl_crystal_description block
_exptl_crystal_F_000 1560
_exptl_crystal_size_max 0.26
_exptl_crystal_size_mid 0.24
_exptl_crystal_size_min 0.22
_refine_diff_density_max 0.197
_refine_diff_density_min -0.263
_refine_diff_density_rms 0.037
_refine_ls_extinction_method none
_refine_ls_goodness_of_fit_ref 1.038
_refine_ls_hydrogen_treatment mixed
_refine_ls_matrix_type full
_refine_ls_number_parameters 510
_refine_ls_number_reflns 7319
_refine_ls_number_restraints 0
_refine_ls_restrained_S_all 1.038
_refine_ls_R_factor_all 0.0706
_refine_ls_R_factor_gt 0.0512
_refine_ls_shift/su_max 0.001
_refine_ls_shift/su_mean 0.000
_refine_ls_structure_factor_coef Fsqd
_refine_ls_weighting_details 'w=1/[\s^2^(Fo^2^)+(0.1000P)^2^+0.6563P] where P=(Fo^2^+2Fc^2^)/3'
_refine_ls_weighting_scheme calc
_refine_ls_wR_factor_gt 0.1543
_refine_ls_wR_factor_ref 0.1712
_reflns_Friedel_coverage 0.000
_reflns_number_gt 5617
_reflns_number_total 7350
_reflns_threshold_expression 'I > 2\s(I)'
_cod_data_source_file d2cc06666a2.cif
_cod_data_source_block Ket_MR_2HBA_0m_a_a
_cod_depositor_comments 'Adding full bibliography for 7131371--7131375.cif.'
_cod_original_cell_volume 3580.3(2)
_cod_original_sg_symbol_H-M 'P 21/n'
_cod_database_code 7131373
_shelx_shelxl_version_number 2018/3
_shelx_space_group_comment
;
The symmetry employed for this shelxl refinement is uniquely defined
by the following loop, which should always be used as a source of
symmetry information in preference to the above space-group names.
They are only intended as comments.
;

loop_
_space_group_symop_operation_xyz
'x, y, z'
'-x+1/2, y+1/2, -z+1/2'
'-x, -y, -z'
'x-1/2, -y-1/2, z-1/2'

loop_
_atom_site_label
_atom_site_type_symbol
_atom_site_fract_x
_atom_site_fract_y
_atom_site_fract_z
_atom_site_U_iso_or_equiv
_atom_site_adp_type
_atom_site_occupancy
_atom_site_site_symmetry_order
_atom_site_calc_flag
_atom_site_refinement_flags_posn
_atom_site_refinement_flags_adp
_atom_site_refinement_flags_occupancy
_atom_site_disorder_assembly
_atom_site_disorder_group
O4 O 1.0551(2) 0.57493(11) 0.77853(4) 0.0491(4) Uani 1 1 d . . . . .
O7 O 0.6563(2) 0.45307(11) 0.53198(4) 0.0511(4) Uani 1 1 d . . . . .
O6 O 1.2672(2) 0.68466(12) 0.81605(4) 0.0534(4) Uani 1 1 d . . . . .
H6 H 1.239959 0.644037 0.801033 0.080 Uiso 1 1 calc R U . . .
N6 N 0.6913(2) 0.59567(12) 0.49958(4) 0.0399(4) Uani 1 1 d . . . . .
O1 O -0.1028(2) 0.31853(15) 0.82334(4) 0.0652(5) Uani 1 1 d . . . . .
O5 O 0.7415(2) 0.56004(15) 0.78886(4) 0.0693(5) Uani 1 1 d . . . . .
N2 N 0.1636(2) 0.34088(12) 0.79149(4) 0.0389(4) Uani 1 1 d . . . . .
O2 O 0.4369(2) 0.36188(17) 0.76042(4) 0.0724(5) Uani 1 1 d . . . . .
N3 N -0.0439(2) 0.43096(13) 0.73028(4) 0.0390(4) Uani 1 1 d . . . . .
F1 F -0.5316(3) 0.76143(15) 0.54799(5) 0.0970(6) Uani 1 1 d . . . . .
N1 N 0.4316(3) 0.43216(16) 0.81178(4) 0.0504(5) Uani 1 1 d . . . . .
N4 N 1.3095(3) 0.95458(16) 0.46494(5) 0.0612(5) Uani 1 1 d . . . . .
C39 C 1.0386(3) 0.64065(15) 0.52692(5) 0.0380(4) Uani 1 1 d . . . . .
H39 H 1.157617 0.656802 0.536536 0.046 Uiso 1 1 calc R U . . .
C36 C 0.7873(3) 0.67957(14) 0.48789(5) 0.0385(4) Uani 1 1 d . . . . .
C38 C 0.9384(3) 0.55656(14) 0.53858(5) 0.0368(4) Uani 1 1 d . . . . .
C35 C 0.9669(3) 0.70296(15) 0.50096(5) 0.0382(4) Uani 1 1 d . . . . .
C25 C 0.9220(3) 0.67663(14) 0.82213(5) 0.0376(4) Uani 1 1 d . . . . .
C37 C 0.7548(3) 0.52899(14) 0.52406(5) 0.0380(4) Uani 1 1 d . . . . .
N5 N 1.0778(3) 0.44523(17) 0.58597(5) 0.0656(6) Uani 1 1 d . . . . .
C1 C 0.3415(3) 0.45148(15) 0.84195(5) 0.0408(4) Uani 1 1 d . . . . .
O3 O 0.1468(3) 0.69797(17) 0.65036(6) 0.0931(7) Uani 1 1 d . . . . .
C41 C 1.0140(3) 0.49414(16) 0.56494(5) 0.0427(5) Uani 1 1 d . . . . .
C33 C 1.0835(3) 0.79099(15) 0.48846(5) 0.0395(4) Uani 1 1 d . . . . .
C29 C 0.7580(3) 0.71226(17) 0.83864(5) 0.0468(5) Uani 1 1 d . . . . .
H29 H 0.636470 0.688291 0.832246 0.056 Uiso 1 1 calc R U . . .
C10 C -0.0931(3) 0.33144(17) 0.74729(5) 0.0458(5) Uani 1 1 d . . . . .
H10A H -0.145570 0.284317 0.730727 0.055 Uiso 1 1 calc R U . . .
H10B H -0.194024 0.344576 0.763553 0.055 Uiso 1 1 calc R U . . .
C6 C 0.1539(3) 0.41648(15) 0.84680(5) 0.0409(4) Uani 1 1 d . . . . .
C23 C 0.9017(3) 0.59867(16) 0.79480(5) 0.0426(5) Uani 1 1 d . . . . .
C7 C 0.0583(3) 0.35557(16) 0.82065(5) 0.0437(5) Uani 1 1 d . . . . .
C8 C 0.3518(3) 0.37790(18) 0.78638(5) 0.0466(5) Uani 1 1 d . . . . .
C24 C 1.1039(3) 0.71411(15) 0.83176(5) 0.0426(5) Uani 1 1 d . . . . .
C9 C 0.0748(3) 0.27910(16) 0.76489(5) 0.0450(5) Uani 1 1 d . . . . .
H9A H 0.029522 0.214710 0.774416 0.054 Uiso 1 1 calc R U . . .
H9B H 0.173039 0.262555 0.748470 0.054 Uiso 1 1 calc R U . . .
C32 C 1.1381(3) 0.79763(18) 0.45514(5) 0.0494(5) Uani 1 1 d . . . . .
H32 H 1.099642 0.747271 0.439942 0.059 Uiso 1 1 calc R U . . .
C40 C 0.6814(3) 0.74035(18) 0.46201(6) 0.0539(6) Uani 1 1 d . . . . .
H40A H 0.720581 0.718121 0.440163 0.081 Uiso 1 1 calc R U . . .
H40B H 0.710663 0.812238 0.464703 0.081 Uiso 1 1 calc R U . . .
H40C H 0.544556 0.729838 0.464509 0.081 Uiso 1 1 calc R U . . .
C15 C 0.1124(3) 0.41788(17) 0.70477(5) 0.0463(5) Uani 1 1 d . . . . .
H15A H 0.075255 0.364062 0.689165 0.056 Uiso 1 1 calc R U . . .
H15B H 0.230924 0.396416 0.715862 0.056 Uiso 1 1 calc R U . . .
C2 C 0.4358(3) 0.50512(18) 0.86733(6) 0.0543(5) Uani 1 1 d . . . . .
H2 H 0.562036 0.528278 0.864392 0.065 Uiso 1 1 calc R U . . .
C31 C 1.2498(3) 0.87971(19) 0.44483(6) 0.0555(6) Uani 1 1 d . . . . .
H31 H 1.285484 0.882693 0.422447 0.067 Uiso 1 1 calc R U . . .
C11 C -0.2247(3) 0.47410(18) 0.71464(5) 0.0476(5) Uani 1 1 d . . . . .
H11A H -0.319795 0.486694 0.731967 0.057 Uiso 1 1 calc R U . . .
H11B H -0.278575 0.423777 0.699251 0.057 Uiso 1 1 calc R U . . .
C34 C 1.1478(3) 0.86803(17) 0.50965(6) 0.0492(5) Uani 1 1 d . . . . .
H34 H 1.116782 0.866328 0.532260 0.059 Uiso 1 1 calc R U . . .
C17 C -0.1471(3) 0.67603(17) 0.62118(5) 0.0472(5) Uani 1 1 d . . . . .
C13 C -0.0348(3) 0.55391(17) 0.66876(5) 0.0473(5) Uani 1 1 d . . . . .
H13 H -0.082699 0.498355 0.654317 0.057 Uiso 1 1 calc R U . . .
C14 C 0.1492(3) 0.51645(18) 0.68575(6) 0.0527(5) Uani 1 1 d . . . . .
H14A H 0.248246 0.504653 0.669053 0.063 Uiso 1 1 calc R U . . .
H14B H 0.196038 0.568976 0.701044 0.063 Uiso 1 1 calc R U . . .
C22 C -0.1114(4) 0.76186(17) 0.60148(6) 0.0527(5) Uani 1 1 d . . . . .
H22 H 0.001217 0.799908 0.604837 0.063 Uiso 1 1 calc R U . . .
C28 C 0.7737(4) 0.78277(19) 0.86440(6) 0.0582(6) Uani 1 1 d . . . . .
H28 H 0.663201 0.806495 0.875174 0.070 Uiso 1 1 calc R U . . .
C12 C -0.1863(3) 0.57288(18) 0.69614(5) 0.0523(5) Uani 1 1 d . . . . .
H12A H -0.139171 0.624850 0.711610 0.063 Uiso 1 1 calc R U . . .
H12B H -0.305446 0.597950 0.686108 0.063 Uiso 1 1 calc R U . . .
C16 C 0.0006(3) 0.64725(18) 0.64717(6) 0.0537(5) Uani 1 1 d . . . . .
C26 C 1.1183(4) 0.78396(18) 0.85802(6) 0.0565(6) Uani 1 1 d . . . . .
H26 H 1.239140 0.807934 0.864788 0.068 Uiso 1 1 calc R U . . .
C27 C 0.9538(4) 0.81776(19) 0.87405(6) 0.0640(7) Uani 1 1 d . . . . .
H27 H 0.964481 0.864672 0.891554 0.077 Uiso 1 1 calc R U . . .
C30 C 1.2585(3) 0.94745(19) 0.49703(7) 0.0598(6) Uani 1 1 d . . . . .
H30 H 1.299788 0.998777 0.511653 0.072 Uiso 1 1 calc R U . . .
C5 C 0.0600(3) 0.4370(2) 0.87670(6) 0.0575(6) Uani 1 1 d . . . . .
H5 H -0.066798 0.414800 0.879727 0.069 Uiso 1 1 calc R U . . .
C21 C -0.2421(4) 0.79170(19) 0.57676(6) 0.0602(6) Uani 1 1 d . . . . .
H21 H -0.219282 0.849388 0.563528 0.072 Uiso 1 1 calc R U . . .
C18 C -0.3162(3) 0.6201(2) 0.61590(6) 0.0577(6) Uani 1 1 d . . . . .
H18 H -0.341691 0.562312 0.628934 0.069 Uiso 1 1 calc R U . . .
C4 C 0.3402(4) 0.5235(2) 0.89678(6) 0.0634(6) Uani 1 1 d . . . . .
H4 H 0.402996 0.559563 0.913769 0.076 Uiso 1 1 calc R U . . .
C19 C -0.4462(4) 0.6495(2) 0.59155(6) 0.0662(7) Uani 1 1 d . . . . .
H19 H -0.560113 0.612614 0.588158 0.079 Uiso 1 1 calc R U . . .
C20 C -0.4050(4) 0.7334(2) 0.57256(7) 0.0647(7) Uani 1 1 d . . . . .
C3 C 0.1523(4) 0.4895(2) 0.90173(6) 0.0680(7) Uani 1 1 d . . . . .
H3 H 0.089635 0.502353 0.921859 0.082 Uiso 1 1 calc R U . . .
H100 H -0.005(3) 0.4773(19) 0.7481(6) 0.056(7) Uiso 1 1 d . . . . .
H101 H 0.548(4) 0.465(2) 0.8079(6) 0.065(7) Uiso 1 1 d . . . . .
H102 H 0.571(3) 0.5802(18) 0.4912(5) 0.050(6) Uiso 1 1 d . . . . .

loop_
_atom_site_aniso_label
_atom_site_aniso_U_11
_atom_site_aniso_U_22
_atom_site_aniso_U_33
_atom_site_aniso_U_23
_atom_site_aniso_U_13
_atom_site_aniso_U_12
O4 0.0476(8) 0.0477(8) 0.0521(8) -0.0099(7) 0.0037(6) 0.0005(6)
O7 0.0444(8) 0.0437(8) 0.0652(9) 0.0127(7) -0.0071(7) -0.0140(6)
O6 0.0409(8) 0.0510(9) 0.0684(10) -0.0033(7) 0.0001(7) -0.0076(7)
N6 0.0322(8) 0.0381(9) 0.0494(10) 0.0043(7) -0.0048(7) -0.0072(7)
O1 0.0457(9) 0.0942(13) 0.0556(9) 0.0057(9) 0.0093(7) -0.0245(8)
O5 0.0538(9) 0.0882(13) 0.0660(11) -0.0222(9) 0.0066(8) -0.0288(9)
N2 0.0337(8) 0.0423(9) 0.0408(9) 0.0044(7) 0.0019(6) -0.0031(7)
O2 0.0449(9) 0.1179(16) 0.0544(10) -0.0198(10) 0.0152(7) -0.0145(9)
N3 0.0361(8) 0.0436(9) 0.0373(9) -0.0035(7) 0.0025(7) -0.0004(7)
F1 0.0916(12) 0.1017(14) 0.0975(13) 0.0148(10) -0.0345(10) 0.0185(10)
N1 0.0338(9) 0.0724(13) 0.0449(10) 0.0004(9) 0.0042(7) -0.0125(8)
N4 0.0534(11) 0.0521(12) 0.0782(14) 0.0189(10) -0.0033(10) -0.0163(9)
C39 0.0332(9) 0.0380(10) 0.0426(10) 0.0004(8) -0.0040(7) -0.0030(8)
C36 0.0348(9) 0.0346(10) 0.0461(11) 0.0029(8) -0.0009(8) -0.0032(8)
C38 0.0372(9) 0.0345(10) 0.0388(10) 0.0011(8) -0.0003(8) -0.0027(8)
C35 0.0355(9) 0.0361(10) 0.0429(10) 0.0027(8) -0.0006(8) -0.0051(8)
C25 0.0432(10) 0.0342(10) 0.0355(10) 0.0040(8) -0.0020(8) -0.0005(8)
C37 0.0365(9) 0.0339(10) 0.0436(11) 0.0016(8) 0.0018(8) -0.0049(8)
N5 0.0738(14) 0.0619(13) 0.0610(13) 0.0157(11) -0.0055(11) 0.0051(11)
C1 0.0401(10) 0.0415(11) 0.0407(10) 0.0064(8) 0.0006(8) 0.0006(8)
O3 0.0902(14) 0.0766(13) 0.1121(16) 0.0322(12) -0.0380(12) -0.0395(12)
C41 0.0444(10) 0.0407(11) 0.0431(11) 0.0048(9) -0.0025(9) -0.0021(9)
C33 0.0303(9) 0.0372(10) 0.0508(11) 0.0087(9) -0.0056(8) -0.0034(8)
C29 0.0478(11) 0.0485(12) 0.0440(11) 0.0080(9) 0.0039(9) 0.0039(9)
C10 0.0415(10) 0.0491(12) 0.0468(11) 0.0017(9) -0.0007(8) -0.0113(9)
C6 0.0389(10) 0.0440(11) 0.0398(10) 0.0085(8) 0.0048(8) 0.0011(8)
C23 0.0435(11) 0.0416(11) 0.0426(11) 0.0006(8) -0.0002(8) -0.0068(9)
C7 0.0373(10) 0.0499(12) 0.0441(11) 0.0112(9) 0.0066(8) -0.0041(9)
C8 0.0343(10) 0.0610(13) 0.0445(11) 0.0025(10) 0.0048(8) -0.0035(9)
C24 0.0464(11) 0.0355(10) 0.0459(11) 0.0062(8) -0.0029(8) -0.0034(8)
C9 0.0462(11) 0.0398(11) 0.0490(12) 0.0005(9) 0.0016(9) -0.0055(9)
C32 0.0484(11) 0.0512(12) 0.0487(12) 0.0076(10) -0.0032(9) -0.0110(10)
C40 0.0430(11) 0.0506(13) 0.0681(15) 0.0161(11) -0.0136(10) -0.0045(9)
C15 0.0412(10) 0.0505(12) 0.0473(11) -0.0011(9) 0.0091(9) 0.0045(9)
C2 0.0548(13) 0.0518(13) 0.0561(13) 0.0034(10) -0.0031(10) -0.0062(10)
C31 0.0521(12) 0.0598(14) 0.0547(13) 0.0174(11) -0.0038(10) -0.0129(11)
C11 0.0366(10) 0.0636(14) 0.0427(11) -0.0013(10) 0.0025(8) 0.0049(9)
C34 0.0456(11) 0.0480(12) 0.0539(12) 0.0018(10) -0.0015(9) -0.0107(9)
C17 0.0527(12) 0.0457(12) 0.0431(11) -0.0048(9) 0.0038(9) -0.0016(9)
C13 0.0518(12) 0.0447(12) 0.0455(11) -0.0015(9) 0.0025(9) -0.0034(9)
C14 0.0480(12) 0.0532(13) 0.0570(13) 0.0016(10) 0.0095(10) -0.0042(10)
C22 0.0628(13) 0.0426(12) 0.0527(13) -0.0038(10) 0.0056(10) -0.0013(10)
C28 0.0718(16) 0.0560(14) 0.0468(13) 0.0014(10) 0.0091(11) 0.0155(12)
C12 0.0530(12) 0.0588(14) 0.0450(12) -0.0026(10) 0.0018(9) 0.0123(10)
C16 0.0595(13) 0.0475(12) 0.0540(13) -0.0008(10) -0.0029(10) -0.0142(11)
C26 0.0676(15) 0.0488(13) 0.0530(13) -0.0024(10) -0.0117(11) -0.0120(11)
C27 0.098(2) 0.0509(14) 0.0432(13) -0.0062(10) -0.0058(13) 0.0069(13)
C30 0.0552(13) 0.0498(13) 0.0743(16) -0.0029(12) -0.0013(11) -0.0190(11)
C5 0.0480(12) 0.0741(16) 0.0505(13) 0.0044(12) 0.0106(10) 0.0043(11)
C21 0.0759(16) 0.0482(13) 0.0564(14) 0.0033(11) 0.0075(12) 0.0124(12)
C18 0.0602(14) 0.0597(15) 0.0530(13) 0.0009(11) 0.0014(11) -0.0094(11)
C4 0.0746(16) 0.0630(16) 0.0527(14) -0.0128(12) -0.0060(12) 0.0045(13)
C19 0.0539(14) 0.0780(18) 0.0665(16) -0.0033(14) -0.0086(12) -0.0038(12)
C20 0.0621(15) 0.0668(17) 0.0650(16) -0.0030(13) -0.0066(12) 0.0153(13)
C3 0.0717(16) 0.0870(19) 0.0452(13) -0.0095(13) 0.0064(11) 0.0135(14)

loop_
_atom_type_symbol
_atom_type_description
_atom_type_scat_dispersion_real
_atom_type_scat_dispersion_imag
_atom_type_scat_source
C C 0.0033 0.0016 'International Tables Vol C Tables 4.2.6.8 and 6.1.1.4'
H H 0.0000 0.0000 'International Tables Vol C Tables 4.2.6.8 and 6.1.1.4'
F F 0.0171 0.0103 'International Tables Vol C Tables 4.2.6.8 and 6.1.1.4'
N N 0.0061 0.0033 'International Tables Vol C Tables 4.2.6.8 and 6.1.1.4'
O O 0.0106 0.0060 'International Tables Vol C Tables 4.2.6.8 and 6.1.1.4'

loop_
_geom_angle_atom_site_label_1
_geom_angle_atom_site_label_2
_geom_angle_atom_site_label_3
_geom_angle
_geom_angle_site_symmetry_1
_geom_angle_site_symmetry_3
_geom_angle_publ_flag
C36 N6 C37 126.39(17) . . ?
C7 N2 C8 124.36(17) . . ?
C7 N2 C9 117.73(16) . . ?
C8 N2 C9 117.87(16) . . ?
C15 N3 C10 112.15(16) . . ?
C15 N3 C11 111.02(15) . . ?
C10 N3 C11 108.65(15) . . ?
C8 N1 C1 124.55(17) . . ?
C31 N4 C30 116.72(19) . . ?
C38 C39 C35 122.09(17) . . ?
N6 C36 C35 119.07(17) . . ?
N6 C36 C40 115.06(17) . . ?
C35 C36 C40 125.84(18) . . ?
C39 C38 C41 121.18(17) . . ?
C39 C38 C37 120.33(17) . . ?
C41 C38 C37 118.49(16) . . ?
C36 C35 C39 117.89(17) . . ?
C36 C35 C33 122.00(17) . . ?
C39 C35 C33 120.11(16) . . ?
C29 C25 C24 119.03(19) . . ?
C29 C25 C23 119.79(18) . . ?
C24 C25 C23 121.18(17) . . ?
O7 C37 N6 120.47(17) . . ?
O7 C37 C38 125.39(18) . . ?
N6 C37 C38 114.14(16) . . ?
N1 C1 C6 119.09(19) . . ?
N1 C1 C2 121.12(19) . . ?
C6 C1 C2 119.79(19) . . ?
N5 C41 C38 178.7(2) . . ?
C34 C33 C32 117.09(18) . . ?
C34 C33 C35 121.51(18) . . ?
C32 C33 C35 121.36(18) . . ?
C28 C29 C25 120.8(2) . . ?
N3 C10 C9 114.96(16) . . ?
C1 C6 C5 119.8(2) . . ?
C1 C6 C7 119.67(17) . . ?
C5 C6 C7 120.50(18) . . ?
O5 C23 O4 123.07(19) . . ?
O5 C23 C25 119.72(18) . . ?
O4 C23 C25 117.22(17) . . ?
O1 C7 N2 120.1(2) . . ?
O1 C7 C6 123.98(18) . . ?
N2 C7 C6 115.90(16) . . ?
O2 C8 N1 122.37(19) . . ?
O2 C8 N2 121.3(2) . . ?
N1 C8 N2 116.36(17) . . ?
O6 C24 C26 118.6(2) . . ?
O6 C24 C25 121.66(18) . . ?
C26 C24 C25 119.7(2) . . ?
N2 C9 C10 114.19(17) . . ?
C31 C32 C33 119.3(2) . . ?
N3 C15 C14 111.74(17) . . ?
C4 C2 C1 119.2(2) . . ?
N4 C31 C32 123.9(2) . . ?
N3 C11 C12 111.96(17) . . ?
C30 C34 C33 119.5(2) . . ?
C22 C17 C18 118.9(2) . . ?
C22 C17 C16 118.1(2) . . ?
C18 C17 C16 122.9(2) . . ?
C16 C13 C14 112.07(18) . . ?
C16 C13 C12 113.06(18) . . ?
C14 C13 C12 107.65(17) . . ?
C15 C14 C13 110.75(18) . . ?
C17 C22 C21 120.7(2) . . ?
C27 C28 C29 119.6(2) . . ?
C11 C12 C13 109.64(17) . . ?
O3 C16 C17 120.1(2) . . ?
O3 C16 C13 120.9(2) . . ?
C17 C16 C13 119.01(19) . . ?
C27 C26 C24 120.2(2) . . ?
C28 C27 C26 120.7(2) . . ?
N4 C30 C34 123.5(2) . . ?
C3 C5 C6 120.6(2) . . ?
C20 C21 C22 117.7(2) . . ?
C19 C18 C17 120.6(2) . . ?
C2 C4 C3 121.4(2) . . ?
C20 C19 C18 118.7(3) . . ?
C19 C20 F1 118.8(3) . . ?
C19 C20 C21 123.3(2) . . ?
F1 C20 C21 117.9(3) . . ?
C5 C3 C4 119.2(2) . . ?

loop_
_geom_bond_atom_site_label_1
_geom_bond_atom_site_label_2
_geom_bond_distance
_geom_bond_site_symmetry_2
_geom_bond_publ_flag
O4 C23 1.283(2) . ?
O7 C37 1.239(2) . ?
O6 C24 1.348(2) . ?
N6 C36 1.358(2) . ?
N6 C37 1.377(3) . ?
O1 C7 1.217(2) . ?
O5 C23 1.237(2) . ?
N2 C7 1.389(2) . ?
N2 C8 1.401(2) . ?
N2 C9 1.464(3) . ?
O2 C8 1.213(2) . ?
N3 C15 1.498(2) . ?
N3 C10 1.498(3) . ?
N3 C11 1.503(3) . ?
F1 C20 1.362(3) . ?
N1 C8 1.351(3) . ?
N1 C1 1.382(3) . ?
N4 C31 1.325(3) . ?
N4 C30 1.335(3) . ?
C39 C38 1.374(3) . ?
C39 C35 1.404(3) . ?
C36 C35 1.378(3) . ?
C36 C40 1.490(3) . ?
C38 C41 1.426(3) . ?
C38 C37 1.437(3) . ?
C35 C33 1.485(3) . ?
C25 C29 1.392(3) . ?
C25 C24 1.399(3) . ?
C25 C23 1.495(3) . ?
N5 C41 1.140(3) . ?
C1 C6 1.387(3) . ?
C1 C2 1.390(3) . ?
O3 C16 1.211(3) . ?
C33 C34 1.382(3) . ?
C33 C32 1.388(3) . ?
C29 C28 1.381(3) . ?
C10 C9 1.515(3) . ?
C6 C5 1.388(3) . ?
C6 C7 1.465(3) . ?
C24 C26 1.390(3) . ?
C32 C31 1.379(3) . ?
C15 C14 1.509(3) . ?
C2 C4 1.373(3) . ?
C11 C12 1.503(3) . ?
C34 C30 1.379(3) . ?
C17 C22 1.386(3) . ?
C17 C18 1.390(3) . ?
C17 C16 1.500(3) . ?
C13 C16 1.507(3) . ?
C13 C14 1.518(3) . ?
C13 C12 1.537(3) . ?
C22 C21 1.391(4) . ?
C28 C27 1.378(4) . ?
C26 C27 1.378(4) . ?
C5 C3 1.366(4) . ?
C21 C20 1.365(4) . ?
C18 C19 1.375(4) . ?
C4 C3 1.386(4) . ?
C19 C20 1.358(4) . ?
